data_4303718
loop_
_publ_author_name
'Riccardo Peloso'
'Roberto Pattacini'
'Catherine S. J. Cazin'
'Pierre Braunstein'

_publ_contact_author_address
;Laboratoire de Chimie de Coordination
UMR 7177 CNRS
Universit\'e Louis Pasteur
Institut Le Bel 
4, rue Blaise Pascal 
F-67070 STRASBOURG 
FRANCE 
;
_publ_contact_author_email braunst@chimie.u-strasbg.fr
_publ_contact_author_name 'Dr. Pierre Braunstein'
_publ_section_title
;
Structure and Reactivity of New Iridium Complexes with
Bis(Oxazoline)-Phosphonito Ligands
;
_journal_name_full 'Inorganic Chemistry'
_journal_page_first 11415
_journal_page_last 11424
_journal_paper_doi 10.1021/ic901579u
_journal_volume 48
_journal_year 2009
_chemical_formula_moiety 'C44 H70 Ir2 N4 O8 P2,2(C32 H12 B F24),4(C H2 Cl2)'
_chemical_formula_sum 'C112 H102 B2 Cl8 F48 Ir2 N4 O8 P2'
_chemical_formula_weight 3295.54
_space_group_IT_number 2
_symmetry_cell_setting triclinic
_symmetry_Int_Tables_number 2
_symmetry_space_group_name_Hall '-P 1'
_symmetry_space_group_name_H-M 'P -1'
_atom_sites_solution_hydrogens geom
_atom_sites_solution_primary direct
_atom_sites_solution_secondary difmap
_audit_creation_method SHELXL-97
_cell_angle_alpha 71.857(4)
_cell_angle_beta 79.532(3)
_cell_angle_gamma 87.282(5)
_cell_formula_units_Z 1
_cell_length_a 12.4044(11)
_cell_length_b 14.6314(10)
_cell_length_c 18.9398(17)
_cell_measurement_reflns_used 10210
_cell_measurement_temperature 173(2)
_cell_measurement_theta_max 25.42
_cell_measurement_theta_min 0.998
_cell_volume 3212.0(5)
_computing_cell_refinement 'HKL Scalepack (Otwinowski & Minor 1997)'
_computing_data_reduction 'HKL Denzo and Scalepack (Otwinowski & Minor 1997)'
_computing_molecular_graphics ORTEP-3
_computing_publication_material PLATON
_computing_structure_refinement 'SHELXL-97 (Sheldrick, 1997)'
_computing_structure_solution 'SHELXS-97 (Sheldrick, 1997)'
_diffrn_ambient_temperature 173(2)
_diffrn_detector_area_resol_mean 9
_diffrn_measured_fraction_theta_full 0.986
_diffrn_measured_fraction_theta_max 0.986
_diffrn_measurement_device_type KappaCCD
_diffrn_measurement_method CCD
_diffrn_radiation_monochromator graphite
_diffrn_radiation_probe x-ray
_diffrn_radiation_type MoK\a
_diffrn_radiation_wavelength 0.71073
_diffrn_reflns_av_R_equivalents 0.0948
_diffrn_reflns_av_sigmaI/netI 0.1268
_diffrn_reflns_limit_h_max 17
_diffrn_reflns_limit_h_min 0
_diffrn_reflns_limit_k_max 20
_diffrn_reflns_limit_k_min -20
_diffrn_reflns_limit_l_max 27
_diffrn_reflns_limit_l_min -26
_diffrn_reflns_number 19854
_diffrn_reflns_theta_full 30.82
_diffrn_reflns_theta_max 30.82
_diffrn_reflns_theta_min 1.15
_diffrn_source 'fine-focus sealed tube'
_exptl_absorpt_coefficient_mu 2.385
_exptl_absorpt_correction_T_max 0.834
_exptl_absorpt_correction_T_min 0.698
_exptl_absorpt_correction_type multi-scan
_exptl_absorpt_process_details 'MULscanABS in PLATON (Spek, 2003)'
_exptl_crystal_colour yellow
_exptl_crystal_density_diffrn 1.704
_exptl_crystal_density_method 'not measured'
_exptl_crystal_description prism
_exptl_crystal_F_000 1628
_exptl_crystal_size_max 0.14
_exptl_crystal_size_mid 0.12
_exptl_crystal_size_min 0.07
_refine_diff_density_max 2.383
_refine_diff_density_min -2.302
_refine_diff_density_rms 0.212
_refine_ls_extinction_method none
_refine_ls_goodness_of_fit_ref 1.025
_refine_ls_hydrogen_treatment mixed
_refine_ls_matrix_type full
_refine_ls_number_parameters 876
_refine_ls_number_reflns 19854
_refine_ls_number_restraints 284
_refine_ls_restrained_S_all 1.069
_refine_ls_R_factor_all 0.1207
_refine_ls_R_factor_gt 0.0702
_refine_ls_shift/su_max 0.006
_refine_ls_shift/su_mean 0.000
_refine_ls_structure_factor_coef Fsqd
_refine_ls_weighting_details 'calc w=1/[\s^2^(Fo^2^)+(0.0956P)^2^+3.1527P] where P=(Fo^2^+2Fc^2^)/3'
_refine_ls_weighting_scheme calc
_refine_ls_wR_factor_gt 0.1516
_refine_ls_wR_factor_ref 0.1738
_reflns_number_gt 13784
_reflns_number_total 19854
_reflns_threshold_expression >2sigma(I)
_cod_data_source_file ic901579u_si_002_3.cif
_cod_data_source_block compound4
_cod_database_code 4303718

loop_
_symmetry_equiv_pos_as_xyz
'x, y, z'
'-x, -y, -z'

loop_
_atom_site_label
_atom_site_type_symbol
_atom_site_fract_x
_atom_site_fract_y
_atom_site_fract_z
_atom_site_U_iso_or_equiv
_atom_site_adp_type
_atom_site_occupancy
_atom_site_symmetry_multiplicity
_atom_site_calc_flag
_atom_site_refinement_flags
_atom_site_disorder_assembly
_atom_site_disorder_group
Ir1 Ir 0.427455(17) 0.933170(15) 0.052701(13) 0.01569(8) Uani 1 1 d D . .
P1 P 0.25045(12) 0.92358(10) 0.07943(9) 0.0175(3) Uani 1 1 d . . .
N1 N 0.4260(4) 0.9854(4) 0.1540(3) 0.0203(10) Uani 1 1 d . . .
N2 N 0.4362(4) 0.7842(3) 0.1155(3) 0.0202(10) Uani 1 1 d . . .
C1 C 0.2322(5) 1.0513(5) 0.1640(4) 0.0277(14) Uani 1 1 d . . .
C2 C 0.2351(7) 1.1529(5) 0.1081(5) 0.048(2) Uani 1 1 d . . .
H2A H 0.2828 1.1543 0.0618 0.073 Uiso 1 1 calc R . .
H2B H 0.2619 1.1973 0.1292 0.073 Uiso 1 1 calc R . .
H2C H 0.1625 1.1709 0.0983 0.073 Uiso 1 1 calc R . .
C3 C 0.1476(6) 1.0430(8) 0.2355(5) 0.055(3) Uani 1 1 d . . .
H3A H 0.0752 1.0491 0.2233 0.083 Uiso 1 1 calc R . .
H3B H 0.1603 1.0932 0.2558 0.083 Uiso 1 1 calc R . .
H3C H 0.1542 0.9816 0.2721 0.083 Uiso 1 1 calc R . .
C4 C 0.3453(5) 1.0277(4) 0.1829(3) 0.0230(13) Uani 1 1 d . . .
C5 C 0.4750(6) 1.0505(5) 0.2426(4) 0.0346(16) Uani 1 1 d . . .
H5A H 0.4869 1.0282 0.2944 0.042 Uiso 1 1 calc R . .
H5B H 0.5139 1.1110 0.2168 0.042 Uiso 1 1 calc R . .
C6 C 0.5128(5) 0.9749(5) 0.2021(3) 0.0252(13) Uani 1 1 d . . .
C7 C 0.6271(5) 0.9956(5) 0.1570(4) 0.0298(15) Uani 1 1 d . . .
H7A H 0.6470 0.9482 0.1317 0.045 Uiso 1 1 calc R . .
H7B H 0.6777 0.9937 0.1902 0.045 Uiso 1 1 calc R . .
H7C H 0.6295 1.0583 0.1204 0.045 Uiso 1 1 calc R . .
C8 C 0.5037(6) 0.8730(5) 0.2585(4) 0.0363(17) Uani 1 1 d . . .
H8A H 0.4295 0.8607 0.2849 0.054 Uiso 1 1 calc R . .
H8B H 0.5516 0.8677 0.2941 0.054 Uiso 1 1 calc R . .
H8C H 0.5243 0.8270 0.2319 0.054 Uiso 1 1 calc R . .
C9 C 0.2405(5) 0.7454(4) 0.1834(4) 0.0279(14) Uani 1 1 d . . .
C10 C 0.2277(6) 0.7750(6) 0.2551(4) 0.0393(18) Uani 1 1 d . . .
H10A H 0.2762 0.8280 0.2466 0.059 Uiso 1 1 calc R . .
H10B H 0.2455 0.7217 0.2958 0.059 Uiso 1 1 calc R . .
H10C H 0.1534 0.7939 0.2679 0.059 Uiso 1 1 calc R . .
C11 C 0.1695(6) 0.6585(5) 0.1967(5) 0.0420(19) Uani 1 1 d . . .
H11A H 0.0936 0.6756 0.2055 0.063 Uiso 1 1 calc R . .
H11B H 0.1855 0.6081 0.2398 0.063 Uiso 1 1 calc R . .
H11C H 0.1842 0.6367 0.1531 0.063 Uiso 1 1 calc R . .
C12 C 0.3596(5) 0.7270(4) 0.1577(4) 0.0252(13) Uani 1 1 d . . .
C13 C 0.5040(6) 0.6288(5) 0.1652(5) 0.046(2) Uani 1 1 d . . .
H13A H 0.5239 0.5729 0.1487 0.056 Uiso 1 1 calc R . .
H13B H 0.5401 0.6256 0.2072 0.056 Uiso 1 1 calc R . .
C14 C 0.5346(5) 0.7216(4) 0.1007(4) 0.0263(14) Uani 1 1 d . . .
C15 C 0.5350(6) 0.7083(6) 0.0240(5) 0.0410(18) Uani 1 1 d . . .
H15A H 0.5469 0.7695 -0.0146 0.062 Uiso 1 1 calc R . .
H15B H 0.4658 0.6819 0.0237 0.062 Uiso 1 1 calc R . .
H15C H 0.5927 0.6653 0.0145 0.062 Uiso 1 1 calc R . .
C16 C 0.6426(5) 0.7613(5) 0.1050(4) 0.0303(15) Uani 1 1 d . . .
H16A H 0.6394 0.7681 0.1542 0.045 Uiso 1 1 calc R . .
H16B H 0.6565 0.8231 0.0674 0.045 Uiso 1 1 calc R . .
H16C H 0.7005 0.7182 0.0962 0.045 Uiso 1 1 calc R . .
C17 C 0.1764(4) 0.9536(4) 0.0023(3) 0.0199(12) Uani 1 1 d U . .
C18 C 0.1582(5) 0.8841(5) -0.0308(4) 0.0263(14) Uani 1 1 d . . .
H18 H 0.1802 0.8210 -0.0110 0.032 Uiso 1 1 calc R . .
C19 C 0.1073(5) 0.9099(5) -0.0934(4) 0.0319(16) Uani 1 1 d . . .
H19 H 0.0937 0.8634 -0.1148 0.038 Uiso 1 1 calc R . .
C20 C 0.0763(5) 1.0037(5) -0.1244(4) 0.0333(16) Uani 1 1 d . . .
H20 H 0.0447 1.0209 -0.1676 0.040 Uiso 1 1 calc R . .
C21 C 0.0927(5) 1.0716(5) -0.0908(4) 0.0318(15) Uani 1 1 d . . .
H21 H 0.0697 1.1344 -0.1106 0.038 Uiso 1 1 calc R . .
C22 C 0.1429(5) 1.0479(5) -0.0277(4) 0.0267(14) Uani 1 1 d . . .
H22 H 0.1541 1.0945 -0.0057 0.032 Uiso 1 1 calc R . .
C23 C 0.9851(5) 0.4265(4) 0.3021(4) 0.0224(13) Uani 1 1 d . . .
C24 C 1.0697(6) 0.4071(4) 0.2492(4) 0.0281(14) Uani 1 1 d . . .
H24 H 1.0529 0.3992 0.2055 0.034 Uiso 1 1 calc R . .
C25 C 1.1782(6) 0.3993(5) 0.2597(4) 0.0324(16) Uani 1 1 d . . .
C26 C 1.2062(6) 0.4106(4) 0.3239(4) 0.0301(15) Uani 1 1 d . . .
H26 H 1.2788 0.4057 0.3308 0.036 Uiso 1 1 calc R . .
C27 C 1.1244(5) 0.4294(4) 0.3777(4) 0.0264(14) Uani 1 1 d . . .
C28 C 1.0155(5) 0.4375(4) 0.3664(4) 0.0265(14) Uani 1 1 d . . .
H28 H 0.9616 0.4506 0.4029 0.032 Uiso 1 1 calc R . .
C29 C 1.2659(7) 0.3788(6) 0.2021(5) 0.0418(18) Uani 1 1 d U . .
C30 C 1.1539(6) 0.4420(6) 0.4472(4) 0.0383(17) Uani 1 1 d U . .
C31 C 0.8400(5) 0.4561(4) 0.2055(4) 0.0227(13) Uani 1 1 d . . .
C32 C 0.9028(5) 0.5306(4) 0.1496(4) 0.0241(13) Uani 1 1 d . . .
H32 H 0.9560 0.5606 0.1637 0.029 Uiso 1 1 calc R . .
C33 C 0.8899(5) 0.5616(4) 0.0749(4) 0.0246(13) Uani 1 1 d . . .
C34 C 0.8125(5) 0.5199(4) 0.0508(4) 0.0253(13) Uani 1 1 d . . .
H34 H 0.8034 0.5403 0.0006 0.030 Uiso 1 1 calc R . .
C35 C 0.7473(6) 0.4449(5) 0.1053(4) 0.0287(14) Uani 1 1 d . . .
C36 C 0.7610(5) 0.4160(5) 0.1792(4) 0.0276(14) Uani 1 1 d . . .
H36 H 0.7157 0.3672 0.2137 0.033 Uiso 1 1 calc R . .
C37 C 0.6613(4) 0.3947(4) 0.0785(3) 0.0441(19) Uani 1 1 d U . .
F10A F 0.6368(8) 0.3110(5) 0.1265(5) 0.094(4) Uani 0.476(9) 1 calc PRU . .
F11A F 0.7021(5) 0.3854(8) 0.0134(4) 0.068(3) Uani 0.476(9) 1 calc PRU . .
F12A F 0.5741(6) 0.4462(6) 0.0732(7) 0.071(3) Uani 0.476(9) 1 calc PRU . .
F10B F 0.6386(8) 0.4507(5) 0.0156(5) 0.095(4) Uani 0.524(9) 1 calc PRU . .
F11B F 0.5733(5) 0.3763(8) 0.1287(5) 0.071(3) Uani 0.524(9) 1 calc PRU . .
F12B F 0.7012(5) 0.3155(6) 0.0689(7) 0.071(3) Uani 0.524(9) 1 calc PRU . .
C38 C 0.9580(6) 0.6432(5) 0.0206(4) 0.0341(16) Uani 1 1 d U . .
C39 C 0.8105(5) 0.3188(4) 0.3439(4) 0.0230(13) Uani 1 1 d . . .
C40 C 0.7701(6) 0.2958(5) 0.4214(4) 0.0330(16) Uani 1 1 d . . .
H40 H 0.7644 0.3444 0.4439 0.040 Uiso 1 1 calc R . .
C41 C 0.7382(7) 0.2027(5) 0.4660(4) 0.0381(18) Uani 1 1 d . . .
C42 C 0.7449(7) 0.1277(5) 0.4349(4) 0.0378(18) Uani 1 1 d . . .
H42 H 0.7231 0.0655 0.4643 0.045 Uiso 1 1 calc R . .
C43 C 0.7857(5) 0.1496(4) 0.3580(4) 0.0284(14) Uani 1 1 d . . .
C44 C 0.8191(5) 0.2411(4) 0.3146(4) 0.0266(14) Uani 1 1 d . . .
H44 H 0.8485 0.2521 0.2638 0.032 Uiso 1 1 calc R . .
C45 C 0.6946(11) 0.1830(6) 0.5475(5) 0.070(4) Uani 1 1 d . . .
C46 C 0.7864(4) 0.0708(3) 0.3181(3) 0.051(2) Uani 1 1 d U . .
F13A F 0.8862(5) 0.0434(6) 0.3016(5) 0.095(4) Uani 0.716(10) 1 calc PRU . .
F14A F 0.7460(8) 0.1058(4) 0.2567(4) 0.091(4) Uani 0.716(10) 1 calc PRU . .
F15A F 0.7274(7) -0.0023(4) 0.3629(4) 0.080(3) Uani 0.716(10) 1 calc PRU . .
F13B F 0.6868(5) 0.0545(5) 0.3125(5) 0.086(6) Uani 0.284(10) 1 calc PRU . .
F14B F 0.8271(7) -0.0079(4) 0.3575(4) 0.082(6) Uani 0.284(10) 1 calc PRU . .
F15B F 0.8457(8) 0.1003(4) 0.2512(4) 0.064(6) Uani 0.284(10) 1 calc PRU . .
C47 C 0.7836(5) 0.5094(4) 0.3237(4) 0.0253(13) Uani 1 1 d . . .
C48 C 0.6686(5) 0.4994(5) 0.3458(4) 0.0298(15) Uani 1 1 d . . .
H48 H 0.6349 0.4437 0.3463 0.036 Uiso 1 1 calc R . .
C49 C 0.6045(6) 0.5700(6) 0.3666(4) 0.0374(17) Uani 1 1 d . . .
C50 C 0.6521(6) 0.6558(5) 0.3642(4) 0.0376(17) Uani 1 1 d . . .
H50 H 0.6093 0.7036 0.3778 0.045 Uiso 1 1 calc R . .
C51 C 0.7636(7) 0.6677(5) 0.3413(4) 0.0358(17) Uani 1 1 d . . .
C52 C 0.8282(5) 0.5959(4) 0.3221(4) 0.0263(14) Uani 1 1 d . . .
H52 H 0.9036 0.6058 0.3079 0.032 Uiso 1 1 calc R . .
C53 C 0.4834(7) 0.5575(7) 0.3881(6) 0.055(2) Uani 1 1 d U . .
C54 C 0.8145(8) 0.7603(6) 0.3371(6) 0.052(2) Uani 1 1 d U . .
C55 C 0.4275(16) 0.2218(11) 0.4242(11) 0.151(8) Uani 1 1 d . . .
H55A H 0.4538 0.2505 0.4578 0.181 Uiso 1 1 calc R . .
H55B H 0.3503 0.2366 0.4251 0.181 Uiso 1 1 calc R . .
C56 C 0.0398(15) 0.1607(13) 0.4336(12) 0.150(7) Uani 1 1 d U A 1
H56A H -0.0111 0.1218 0.4216 0.180 Uiso 1 1 calc R A 1
H56B H 0.0279 0.2275 0.4066 0.180 Uiso 1 1 calc R A 1
O1 O 0.1929(3) 0.9890(3) 0.1283(3) 0.0277(10) Uani 1 1 d . . .
O2 O 0.3604(4) 1.0608(4) 0.2395(3) 0.0340(11) Uani 1 1 d . . .
O3 O 0.1994(3) 0.8189(3) 0.1233(3) 0.0255(10) Uani 1 1 d . . .
O4 O 0.3861(4) 0.6346(3) 0.1861(3) 0.0388(13) Uani 1 1 d . . .
B1 B 0.8545(6) 0.4274(5) 0.2934(4) 0.0239(15) Uani 1 1 d . . .
F1 F 1.2398(4) 0.3906(4) 0.4680(3) 0.0625(14) Uani 1 1 d U . .
F2 F 1.1770(5) 0.5329(4) 0.4380(3) 0.0715(17) Uani 1 1 d U . .
F3 F 1.0724(4) 0.4156(4) 0.5072(3) 0.0557(13) Uani 1 1 d U . .
F4 F 1.3571(5) 0.4253(5) 0.1917(4) 0.092(2) Uani 1 1 d U . .
F5 F 1.2970(5) 0.2876(4) 0.2213(4) 0.0812(19) Uani 1 1 d U . .
F6 F 1.2345(5) 0.3875(6) 0.1372(4) 0.097(2) Uani 1 1 d U . .
F7 F 1.0632(4) 0.6365(3) 0.0294(3) 0.0495(12) Uani 1 1 d U . .
F8 F 0.9248(4) 0.7281(3) 0.0285(3) 0.0585(14) Uani 1 1 d U . .
F9 F 0.9598(5) 0.6513(4) -0.0514(3) 0.0618(14) Uani 1 1 d U . .
F16 F 0.5831(7) 0.2087(6) 0.5573(4) 0.111(3) Uani 1 1 d . . .
F17 F 0.7309(8) 0.2360(5) 0.5792(3) 0.112(3) Uani 1 1 d . . .
F18 F 0.6953(8) 0.0931(4) 0.5879(3) 0.113(3) Uani 1 1 d . . .
F19 F 0.9179(6) 0.7569(4) 0.3362(5) 0.105(2) Uani 1 1 d U . .
F20 F 0.7703(7) 0.7928(4) 0.3936(4) 0.109(3) Uani 1 1 d U . .
F21 F 0.7931(6) 0.8310(4) 0.2781(4) 0.094(2) Uani 1 1 d U . .
F22 F 0.4430(5) 0.5793(5) 0.4510(4) 0.091(2) Uani 1 1 d U . .
F23 F 0.4490(5) 0.4779(6) 0.3955(7) 0.148(3) Uani 1 1 d U . .
F24 F 0.4313(6) 0.6276(6) 0.3409(5) 0.111(3) Uani 1 1 d U . .
Cl1 Cl 0.4985(3) 0.2704(3) 0.3342(3) 0.1085(12) Uani 1 1 d . . .
Cl2 Cl 0.4434(4) 0.1001(3) 0.4552(4) 0.169(2) Uani 1 1 d . . .
Cl3 Cl 0.1652(6) 0.1318(5) 0.4039(4) 0.190(2) Uani 1 1 d U A 1
Cl4 Cl 0.0113(9) 0.1454(9) 0.5281(6) 0.308(5) Uani 1 1 d U A 1
H2 H 0.568(2) 0.944(5) 0.004(4) 0.030 Uiso 1 1 d D . .
H1 H 0.422(6) 0.896(5) -0.028(2) 0.030 Uiso 1 1 d D . .

loop_
_atom_site_aniso_label
_atom_site_aniso_U_11
_atom_site_aniso_U_22
_atom_site_aniso_U_33
_atom_site_aniso_U_23
_atom_site_aniso_U_13
_atom_site_aniso_U_12
Ir1 0.01399(11) 0.01740(11) 0.01651(12) -0.00706(8) -0.00107(8) -0.00157(8)
P1 0.0150(7) 0.0202(7) 0.0179(7) -0.0074(6) -0.0007(6) -0.0027(6)
N1 0.017(2) 0.030(3) 0.015(2) -0.012(2) 0.002(2) -0.002(2)
N2 0.021(2) 0.018(2) 0.021(3) -0.0049(19) -0.006(2) 0.0027(19)
C1 0.024(3) 0.037(3) 0.033(4) -0.024(3) -0.008(3) 0.005(3)
C2 0.054(5) 0.032(4) 0.073(6) -0.026(4) -0.032(5) 0.013(4)
C3 0.027(4) 0.104(7) 0.055(6) -0.059(6) 0.001(4) 0.001(4)
C4 0.024(3) 0.032(3) 0.019(3) -0.016(3) -0.004(3) 0.001(3)
C5 0.029(4) 0.050(4) 0.037(4) -0.026(3) -0.013(3) 0.000(3)
C6 0.022(3) 0.041(4) 0.017(3) -0.014(3) -0.007(3) -0.001(3)
C7 0.024(3) 0.046(4) 0.019(3) -0.008(3) -0.005(3) -0.005(3)
C8 0.037(4) 0.044(4) 0.025(4) -0.003(3) -0.011(3) -0.002(3)
C9 0.026(3) 0.026(3) 0.024(3) 0.000(3) 0.002(3) -0.008(3)
C10 0.034(4) 0.057(5) 0.025(4) -0.010(3) -0.004(3) -0.007(4)
C11 0.033(4) 0.030(4) 0.052(5) 0.006(3) -0.009(4) -0.013(3)
C12 0.025(3) 0.025(3) 0.026(3) -0.007(2) -0.006(3) -0.001(3)
C13 0.037(4) 0.030(4) 0.059(6) -0.001(4) -0.002(4) 0.008(3)
C14 0.027(3) 0.022(3) 0.031(4) -0.009(3) -0.006(3) 0.005(3)
C15 0.038(4) 0.047(4) 0.050(5) -0.032(4) -0.009(4) 0.007(3)
C16 0.023(3) 0.031(3) 0.038(4) -0.011(3) -0.010(3) 0.011(3)
C17 0.011(2) 0.027(3) 0.022(3) -0.009(2) 0.000(2) -0.003(2)
C18 0.019(3) 0.031(3) 0.030(4) -0.011(3) -0.003(3) -0.002(3)
C19 0.024(3) 0.048(4) 0.028(4) -0.018(3) -0.001(3) -0.010(3)
C20 0.017(3) 0.058(5) 0.024(4) -0.009(3) -0.006(3) -0.002(3)
C21 0.017(3) 0.043(4) 0.029(4) -0.003(3) -0.002(3) 0.002(3)
C22 0.021(3) 0.031(3) 0.024(3) -0.004(3) -0.001(3) -0.001(3)
C23 0.029(3) 0.013(3) 0.025(3) -0.004(2) -0.006(3) -0.001(2)
C24 0.033(4) 0.024(3) 0.031(4) -0.011(3) -0.010(3) 0.004(3)
C25 0.032(4) 0.022(3) 0.041(4) -0.010(3) -0.001(3) -0.002(3)
C26 0.026(3) 0.026(3) 0.037(4) -0.007(3) -0.008(3) 0.003(3)
C27 0.030(3) 0.026(3) 0.023(3) -0.007(3) -0.006(3) 0.000(3)
C28 0.029(3) 0.021(3) 0.026(3) -0.003(2) -0.002(3) -0.001(3)
C29 0.040(4) 0.049(4) 0.039(4) -0.019(3) -0.004(3) 0.002(3)
C30 0.030(4) 0.053(4) 0.037(4) -0.017(3) -0.014(3) 0.004(3)
C31 0.020(3) 0.022(3) 0.027(3) -0.008(2) -0.005(3) 0.003(2)
C32 0.026(3) 0.020(3) 0.028(3) -0.008(2) -0.008(3) -0.001(2)
C33 0.024(3) 0.024(3) 0.026(3) -0.010(3) -0.003(3) 0.006(2)
C34 0.033(3) 0.025(3) 0.019(3) -0.007(2) -0.008(3) 0.010(3)
C35 0.029(3) 0.031(3) 0.030(4) -0.013(3) -0.010(3) 0.004(3)
C36 0.030(3) 0.028(3) 0.027(4) -0.010(3) -0.005(3) -0.005(3)
C37 0.044(4) 0.048(4) 0.042(4) -0.010(3) -0.014(4) -0.012(4)
F10A 0.112(8) 0.080(7) 0.097(7) -0.010(6) -0.054(6) -0.041(6)
F11A 0.056(6) 0.105(7) 0.074(6) -0.068(5) -0.012(5) -0.010(5)
F12A 0.041(5) 0.078(6) 0.113(8) -0.049(6) -0.028(5) 0.006(5)
F10B 0.106(7) 0.092(7) 0.091(7) -0.001(5) -0.071(6) -0.032(6)
F11B 0.029(4) 0.113(7) 0.087(6) -0.053(5) -0.006(4) -0.022(5)
F12B 0.060(5) 0.061(5) 0.120(7) -0.069(5) -0.017(5) -0.002(4)
C38 0.036(4) 0.032(3) 0.029(4) -0.004(3) -0.004(3) 0.004(3)
C39 0.024(3) 0.026(3) 0.020(3) -0.008(2) -0.002(3) 0.000(2)
C40 0.051(5) 0.027(3) 0.023(3) -0.011(3) -0.007(3) -0.003(3)
C41 0.058(5) 0.027(3) 0.029(4) -0.012(3) -0.003(4) 0.004(3)
C42 0.052(5) 0.026(3) 0.028(4) -0.007(3) 0.012(4) -0.009(3)
C43 0.027(3) 0.024(3) 0.034(4) -0.012(3) 0.001(3) 0.001(3)
C44 0.034(4) 0.025(3) 0.020(3) -0.008(2) 0.000(3) -0.005(3)
C45 0.131(10) 0.034(4) 0.031(5) -0.008(4) 0.021(6) -0.001(5)
C46 0.069(5) 0.033(4) 0.050(5) -0.020(4) 0.006(4) -0.005(4)
F13A 0.054(5) 0.107(6) 0.159(8) -0.109(6) 0.012(5) 0.011(4)
F14A 0.124(7) 0.091(6) 0.092(6) -0.064(5) -0.038(5) -0.006(5)
F15A 0.102(6) 0.047(4) 0.091(5) -0.041(4) 0.029(5) -0.030(4)
F13B 0.093(10) 0.095(10) 0.096(10) -0.060(8) -0.023(8) -0.029(7)
F14B 0.108(10) 0.057(8) 0.082(9) -0.032(7) 0.001(8) 0.009(8)
F15B 0.092(11) 0.051(8) 0.054(9) -0.045(7) 0.026(7) -0.007(7)
C47 0.027(3) 0.028(3) 0.020(3) -0.006(2) -0.006(3) 0.000(3)
C48 0.029(3) 0.032(3) 0.031(4) -0.010(3) -0.010(3) -0.003(3)
C49 0.030(4) 0.048(4) 0.031(4) -0.010(3) -0.005(3) 0.010(3)
C50 0.041(4) 0.036(4) 0.039(4) -0.014(3) -0.013(4) 0.017(3)
C51 0.050(5) 0.026(3) 0.036(4) -0.011(3) -0.016(4) 0.005(3)
C52 0.029(3) 0.023(3) 0.026(3) -0.007(2) -0.005(3) -0.001(3)
C53 0.038(4) 0.071(5) 0.056(5) -0.019(4) -0.010(4) 0.012(4)
C54 0.063(5) 0.033(4) 0.059(5) -0.014(4) -0.008(4) 0.005(4)
C55 0.141(16) 0.105(12) 0.179(19) -0.022(12) -0.011(14) 0.048(11)
C56 0.115(11) 0.134(12) 0.199(15) -0.019(11) -0.091(11) 0.036(9)
O1 0.015(2) 0.040(3) 0.038(3) -0.026(2) -0.0057(19) 0.0044(19)
O2 0.027(2) 0.054(3) 0.034(3) -0.032(2) -0.008(2) 0.005(2)
O3 0.018(2) 0.026(2) 0.031(3) -0.0042(18) -0.0050(19) -0.0073(17)
O4 0.036(3) 0.018(2) 0.052(3) 0.003(2) -0.004(3) -0.001(2)
B1 0.027(4) 0.022(3) 0.024(4) -0.007(3) -0.006(3) -0.006(3)
F1 0.040(3) 0.106(4) 0.048(3) -0.026(3) -0.027(2) 0.022(3)
F2 0.100(4) 0.067(3) 0.064(3) -0.033(3) -0.029(3) -0.019(3)
F3 0.044(3) 0.094(4) 0.033(3) -0.023(2) -0.012(2) 0.003(3)
F4 0.064(3) 0.096(4) 0.120(5) -0.069(4) 0.047(4) -0.027(3)
F5 0.094(4) 0.072(4) 0.083(4) -0.046(3) 0.004(4) 0.026(3)
F6 0.072(4) 0.164(6) 0.050(4) -0.035(4) -0.005(3) 0.052(4)
F7 0.034(2) 0.048(3) 0.050(3) 0.005(2) 0.000(2) -0.006(2)
F8 0.063(3) 0.021(2) 0.074(3) -0.008(2) 0.016(3) 0.003(2)
F9 0.077(4) 0.067(3) 0.031(3) -0.002(2) -0.002(3) -0.022(3)
F16 0.113(6) 0.150(7) 0.048(4) -0.026(4) 0.026(4) 0.029(5)
F17 0.209(9) 0.102(5) 0.028(3) -0.032(3) 0.007(4) -0.051(5)
F18 0.228(9) 0.042(3) 0.034(3) 0.006(2) 0.029(4) 0.019(4)
F19 0.079(4) 0.055(3) 0.203(7) -0.058(4) -0.043(5) -0.008(3)
F20 0.163(6) 0.065(4) 0.110(5) -0.058(4) 0.006(5) -0.021(4)
F21 0.116(5) 0.051(3) 0.095(5) 0.018(3) -0.034(4) -0.022(3)
F22 0.062(4) 0.114(5) 0.082(4) -0.025(4) 0.014(3) 0.024(3)
F23 0.046(3) 0.112(5) 0.301(9) -0.117(6) 0.028(5) -0.020(4)
F24 0.064(4) 0.158(6) 0.098(5) -0.015(5) -0.028(4) 0.028(4)
Cl1 0.087(2) 0.111(3) 0.128(3) -0.033(2) -0.023(2) -0.008(2)
Cl2 0.114(3) 0.095(3) 0.244(7) 0.015(3) -0.012(4) -0.013(3)
Cl3 0.213(7) 0.179(5) 0.195(6) -0.079(5) -0.045(5) 0.015(5)
Cl4 0.288(10) 0.485(13) 0.257(9) -0.227(10) -0.135(8) 0.086(9)

loop_
_atom_type_symbol
_atom_type_description
_atom_type_scat_dispersion_real
_atom_type_scat_dispersion_imag
_atom_type_scat_source
Ir Ir -1.4442 7.9887 'International Tables Vol C Tables 4.2.6.8 and 6.1.1.4'
P P 0.1023 0.0942 'International Tables Vol C Tables 4.2.6.8 and 6.1.1.4'
N N 0.0061 0.0033 'International Tables Vol C Tables 4.2.6.8 and 6.1.1.4'
C C 0.0033 0.0016 'International Tables Vol C Tables 4.2.6.8 and 6.1.1.4'
O O 0.0106 0.0060 'International Tables Vol C Tables 4.2.6.8 and 6.1.1.4'
B B 0.0013 0.0007 'International Tables Vol C Tables 4.2.6.8 and 6.1.1.4'
F F 0.0171 0.0103 'International Tables Vol C Tables 4.2.6.8 and 6.1.1.4'
Cl Cl 0.1484 0.1585 'International Tables Vol C Tables 4.2.6.8 and 6.1.1.4'
H H 0.0000 0.0000 'International Tables Vol C Tables 4.2.6.8 and 6.1.1.4'

loop_
_geom_angle_atom_site_label_1
_geom_angle_atom_site_label_2
_geom_angle_atom_site_label_3
_geom_angle
_geom_angle_site_symmetry_1
_geom_angle_site_symmetry_3
_geom_angle_publ_flag
N2 Ir1 P1 89.54(14) . . ?
N2 Ir1 N1 94.29(19) . . ?
P1 Ir1 N1 88.92(13) . . ?
N2 Ir1 Ir1 135.03(14) . 2_675 ?
P1 Ir1 Ir1 133.21(4) . 2_675 ?
N1 Ir1 Ir1 98.95(12) . 2_675 ?
N2 Ir1 H2 96(2) . . ?
P1 Ir1 H2 164(2) . . ?
N1 Ir1 H2 106(2) . . ?
Ir1 Ir1 H2 39(2) 2_675 . ?
N2 Ir1 H1 88(2) . . ?
P1 Ir1 H1 89(2) . . ?
N1 Ir1 H1 177(2) . . ?
Ir1 Ir1 H1 81(2) 2_675 . ?
H2 Ir1 H1 77(3) . . ?
O1 P1 O3 104.4(2) . . ?
O1 P1 C17 102.3(3) . . ?
O3 P1 C17 98.3(2) . . ?
O1 P1 Ir1 115.51(16) . . ?
O3 P1 Ir1 116.19(18) . . ?
C17 P1 Ir1 117.76(19) . . ?
C4 N1 C6 106.5(5) . . ?
C4 N1 Ir1 124.6(4) . . ?
C6 N1 Ir1 128.9(4) . . ?
C12 N2 C14 106.5(5) . . ?
C12 N2 Ir1 129.2(4) . . ?
C14 N2 Ir1 122.8(4) . . ?
O1 C1 C4 114.3(5) . . ?
O1 C1 C3 105.7(5) . . ?
C4 C1 C3 110.8(6) . . ?
O1 C1 C2 106.3(6) . . ?
C4 C1 C2 108.4(6) . . ?
C3 C1 C2 111.2(7) . . ?
C1 C2 H2A 109.5 . . ?
C1 C2 H2B 109.5 . . ?
H2A C2 H2B 109.5 . . ?
C1 C2 H2C 109.5 . . ?
H2A C2 H2C 109.5 . . ?
H2B C2 H2C 109.5 . . ?
C1 C3 H3A 109.5 . . ?
C1 C3 H3B 109.5 . . ?
H3A C3 H3B 109.5 . . ?
C1 C3 H3C 109.5 . . ?
H3A C3 H3C 109.5 . . ?
H3B C3 H3C 109.5 . . ?
N1 C4 O2 117.3(6) . . ?
N1 C4 C1 131.6(5) . . ?
O2 C4 C1 111.0(5) . . ?
O2 C5 C6 104.0(5) . . ?
O2 C5 H5A 111.0 . . ?
C6 C5 H5A 111.0 . . ?
O2 C5 H5B 111.0 . . ?
C6 C5 H5B 111.0 . . ?
H5A C5 H5B 109.0 . . ?
N1 C6 C7 113.4(5) . . ?
N1 C6 C8 108.2(5) . . ?
C7 C6 C8 111.2(6) . . ?
N1 C6 C5 100.7(5) . . ?
C7 C6 C5 111.9(5) . . ?
C8 C6 C5 110.8(6) . . ?
C6 C7 H7A 109.5 . . ?
C6 C7 H7B 109.5 . . ?
H7A C7 H7B 109.5 . . ?
C6 C7 H7C 109.5 . . ?
H7A C7 H7C 109.5 . . ?
H7B C7 H7C 109.5 . . ?
C6 C8 H8A 109.5 . . ?
C6 C8 H8B 109.5 . . ?
H8A C8 H8B 109.5 . . ?
C6 C8 H8C 109.5 . . ?
H8A C8 H8C 109.5 . . ?
H8B C8 H8C 109.5 . . ?
O3 C9 C12 109.6(5) . . ?
O3 C9 C11 103.8(5) . . ?
C12 C9 C11 111.7(6) . . ?
O3 C9 C10 111.4(6) . . ?
C12 C9 C10 109.8(6) . . ?
C11 C9 C10 110.5(6) . . ?
C9 C10 H10A 109.5 . . ?
C9 C10 H10B 109.5 . . ?
H10A C10 H10B 109.5 . . ?
C9 C10 H10C 109.5 . . ?
H10A C10 H10C 109.5 . . ?
H10B C10 H10C 109.5 . . ?
C9 C11 H11A 109.5 . . ?
C9 C11 H11B 109.5 . . ?
H11A C11 H11B 109.5 . . ?
C9 C11 H11C 109.5 . . ?
H11A C11 H11C 109.5 . . ?
H11B C11 H11C 109.5 . . ?
N2 C12 O4 117.0(6) . . ?
N2 C12 C9 130.8(6) . . ?
O4 C12 C9 112.2(5) . . ?
O4 C13 C14 103.9(6) . . ?
O4 C13 H13A 111.0 . . ?
C14 C13 H13A 111.0 . . ?
O4 C13 H13B 111.0 . . ?
C14 C13 H13B 111.0 . . ?
H13A C13 H13B 109.0 . . ?
C16 C14 C15 111.9(6) . . ?
C16 C14 C13 110.7(6) . . ?
C15 C14 C13 112.0(6) . . ?
C16 C14 N2 113.7(5) . . ?
C15 C14 N2 107.2(6) . . ?
C13 C14 N2 100.8(5) . . ?
C14 C15 H15A 109.5 . . ?
C14 C15 H15B 109.5 . . ?
H15A C15 H15B 109.5 . . ?
C14 C15 H15C 109.5 . . ?
H15A C15 H15C 109.5 . . ?
H15B C15 H15C 109.5 . . ?
C14 C16 H16A 109.5 . . ?
C14 C16 H16B 109.5 . . ?
H16A C16 H16B 109.5 . . ?
C14 C16 H16C 109.5 . . ?
H16A C16 H16C 109.5 . . ?
H16B C16 H16C 109.5 . . ?
C22 C17 C18 119.8(6) . . ?
C22 C17 P1 119.9(5) . . ?
C18 C17 P1 120.1(5) . . ?
C19 C18 C17 119.4(6) . . ?
C19 C18 H18 120.3 . . ?
C17 C18 H18 120.3 . . ?
C20 C19 C18 121.0(6) . . ?
C20 C19 H19 119.5 . . ?
C18 C19 H19 119.5 . . ?
C21 C20 C19 119.3(7) . . ?
C21 C20 H20 120.3 . . ?
C19 C20 H20 120.3 . . ?
C20 C21 C22 121.1(7) . . ?
C20 C21 H21 119.5 . . ?
C22 C21 H21 119.5 . . ?
C21 C22 C17 119.3(6) . . ?
C21 C22 H22 120.3 . . ?
C17 C22 H22 120.3 . . ?
C28 C23 C24 116.2(6) . . ?
C28 C23 B1 121.1(6) . . ?
C24 C23 B1 122.5(6) . . ?
C25 C24 C23 122.1(6) . . ?
C25 C24 H24 119.0 . . ?
C23 C24 H24 119.0 . . ?
C26 C25 C24 120.5(6) . . ?
C26 C25 C29 118.9(7) . . ?
C24 C25 C29 120.5(7) . . ?
C25 C26 C27 119.0(6) . . ?
C25 C26 H26 120.5 . . ?
C27 C26 H26 120.5 . . ?
C26 C27 C28 120.0(6) . . ?
C26 C27 C30 119.4(6) . . ?
C28 C27 C30 120.6(6) . . ?
C23 C28 C27 122.2(6) . . ?
C23 C28 H28 118.9 . . ?
C27 C28 H28 118.9 . . ?
C36 C31 C32 114.1(6) . . ?
C36 C31 B1 124.6(5) . . ?
C32 C31 B1 121.1(5) . . ?
C33 C32 C31 123.7(6) . . ?
C33 C32 H32 118.1 . . ?
C31 C32 H32 118.1 . . ?
C34 C33 C32 120.7(6) . . ?
C34 C33 C38 119.7(6) . . ?
C32 C33 C38 119.6(6) . . ?
C33 C34 C35 117.4(6) . . ?
C33 C34 H34 121.3 . . ?
C35 C34 H34 121.3 . . ?
C36 C35 C34 120.8(6) . . ?
C36 C35 C37 121.1(6) . . ?
C34 C35 C37 118.1(6) . . ?
C35 C36 C31 123.3(6) . . ?
C35 C36 H36 118.3 . . ?
C31 C36 H36 118.3 . . ?
C40 C39 C44 115.4(6) . . ?
C40 C39 B1 121.5(5) . . ?
C44 C39 B1 122.9(5) . . ?
C41 C40 C39 122.3(6) . . ?
C41 C40 H40 118.8 . . ?
C39 C40 H40 118.8 . . ?
C42 C41 C40 121.0(7) . . ?
C42 C41 C45 119.2(6) . . ?
C40 C41 C45 119.8(6) . . ?
C41 C42 C43 117.2(6) . . ?
C41 C42 H42 121.4 . . ?
C43 C42 H42 121.4 . . ?
C44 C43 C42 121.6(6) . . ?
C44 C43 C46 118.4(6) . . ?
C42 C43 C46 119.9(5) . . ?
C43 C44 C39 122.5(6) . . ?
C43 C44 H44 118.8 . . ?
C39 C44 H44 118.8 . . ?
C52 C47 C48 115.9(6) . . ?
C52 C47 B1 123.8(6) . . ?
C48 C47 B1 120.0(5) . . ?
C49 C48 C47 122.0(6) . . ?
C49 C48 H48 119.0 . . ?
C47 C48 H48 119.0 . . ?
C48 C49 C50 120.4(7) . . ?
C48 C49 C53 120.4(7) . . ?
C50 C49 C53 119.1(7) . . ?
C51 C50 C49 118.4(7) . . ?
C51 C50 H50 120.8 . . ?
C49 C50 H50 120.8 . . ?
C50 C51 C52 121.2(6) . . ?
C50 C51 C54 118.5(7) . . ?
C52 C51 C54 120.3(7) . . ?
C51 C52 C47 122.0(6) . . ?
C51 C52 H52 119.0 . . ?
C47 C52 H52 119.0 . . ?
Cl2 C55 Cl1 111.0(10) . . ?
Cl2 C55 H55A 109.4 . . ?
Cl1 C55 H55A 109.4 . . ?
Cl2 C55 H55B 109.4 . . ?
Cl1 C55 H55B 109.4 . . ?
H55A C55 H55B 108.0 . . ?
Cl3 C56 Cl4 113.7(11) . . ?
Cl3 C56 H56A 108.8 . . ?
Cl4 C56 H56A 108.8 . . ?
Cl3 C56 H56B 108.8 . . ?
Cl4 C56 H56B 108.8 . . ?
H56A C56 H56B 107.7 . . ?
C1 O1 P1 134.4(4) . . ?
C4 O2 C5 105.7(5) . . ?
C9 O3 P1 126.9(4) . . ?
C12 O4 C13 106.7(5) . . ?
C31 B1 C39 113.8(5) . . ?
C31 B1 C47 103.5(5) . . ?
C39 B1 C47 111.4(5) . . ?
C31 B1 C23 111.9(5) . . ?
C39 B1 C23 103.9(5) . . ?
C47 B1 C23 112.8(5) . . ?

loop_
_geom_bond_atom_site_label_1
_geom_bond_atom_site_label_2
_geom_bond_distance
_geom_bond_site_symmetry_2
_geom_bond_publ_flag
Ir1 N2 2.142(5) . ?
Ir1 P1 2.1628(15) . ?
Ir1 N1 2.273(5) . ?
Ir1 Ir1 2.7651(5) 2_675 ?
Ir1 H2 1.805(11) . ?
Ir1 H1 1.795(11) . ?
P1 O1 1.590(4) . ?
P1 O3 1.595(4) . ?
P1 C17 1.794(6) . ?
N1 C4 1.279(8) . ?
N1 C6 1.505(8) . ?
N2 C12 1.274(7) . ?
N2 C14 1.529(8) . ?
C1 O1 1.439(7) . ?
C1 C4 1.509(9) . ?
C1 C3 1.530(10) . ?
C1 C2 1.531(10) . ?
C2 H2A 0.9600 . ?
C2 H2B 0.9600 . ?
C2 H2C 0.9600 . ?
C3 H3A 0.9600 . ?
C3 H3B 0.9600 . ?
C3 H3C 0.9600 . ?
C4 O2 1.351(7) . ?
C5 O2 1.433(8) . ?
C5 C6 1.543(9) . ?
C5 H5A 0.9700 . ?
C5 H5B 0.9700 . ?
C6 C7 1.507(9) . ?
C6 C8 1.535(9) . ?
C7 H7A 0.9600 . ?
C7 H7B 0.9600 . ?
C7 H7C 0.9600 . ?
C8 H8A 0.9600 . ?
C8 H8B 0.9600 . ?
C8 H8C 0.9600 . ?
C9 O3 1.452(8) . ?
C9 C12 1.509(9) . ?
C9 C11 1.510(8) . ?
C9 C10 1.529(10) . ?
C10 H10A 0.9600 . ?
C10 H10B 0.9600 . ?
C10 H10C 0.9600 . ?
C11 H11A 0.9600 . ?
C11 H11B 0.9600 . ?
C11 H11C 0.9600 . ?
C12 O4 1.340(8) . ?
C13 O4 1.450(9) . ?
C13 C14 1.525(10) . ?
C13 H13A 0.9700 . ?
C13 H13B 0.9700 . ?
C14 C16 1.511(9) . ?
C14 C15 1.523(10) . ?
C15 H15A 0.9600 . ?
C15 H15B 0.9600 . ?
C15 H15C 0.9600 . ?
C16 H16A 0.9600 . ?
C16 H16B 0.9600 . ?
C16 H16C 0.9600 . ?
C17 C22 1.394(9) . ?
C17 C18 1.396(8) . ?
C18 C19 1.385(10) . ?
C18 H18 0.9300 . ?
C19 C20 1.381(10) . ?
C19 H19 0.9300 . ?
C20 C21 1.376(10) . ?
C20 H20 0.9300 . ?
C21 C22 1.389(10) . ?
C21 H21 0.9300 . ?
C22 H22 0.9300 . ?
C23 C28 1.395(9) . ?
C23 C24 1.397(9) . ?
C23 B1 1.656(9) . ?
C24 C25 1.391(10) . ?
C24 H24 0.9300 . ?
C25 C26 1.382(10) . ?
C25 C29 1.485(10) . ?
C26 C27 1.384(9) . ?
C26 H26 0.9300 . ?
C27 C28 1.400(9) . ?
C27 C30 1.493(10) . ?
C28 H28 0.9300 . ?
C31 C36 1.402(8) . ?
C31 C32 1.407(8) . ?
C31 B1 1.627(10) . ?
C32 C33 1.380(9) . ?
C32 H32 0.9300 . ?
C33 C34 1.376(9) . ?
C33 C38 1.487(9) . ?
C34 C35 1.414(9) . ?
C34 H34 0.9300 . ?
C35 C36 1.371(9) . ?
C35 C37 1.562(7) . ?
C36 H36 0.9300 . ?
C39 C40 1.401(9) . ?
C39 C44 1.404(8) . ?
C39 B1 1.638(9) . ?
C40 C41 1.392(9) . ?
C40 H40 0.9300 . ?
C41 C42 1.390(9) . ?
C41 C45 1.482(11) . ?
C42 C43 1.392(10) . ?
C42 H42 0.9300 . ?
C43 C44 1.372(9) . ?
C43 C46 1.563(7) . ?
C44 H44 0.9300 . ?
C47 C52 1.396(8) . ?
C47 C48 1.413(9) . ?
C47 B1 1.639(10) . ?
C48 C49 1.385(10) . ?
C48 H48 0.9300 . ?
C49 C50 1.396(11) . ?
C49 C53 1.488(11) . ?
C50 C51 1.375(11) . ?
C50 H50 0.9300 . ?
C51 C52 1.389(9) . ?
C51 C54 1.495(11) . ?
C52 H52 0.9300 . ?
C55 Cl2 1.707(15) . ?
C55 Cl1 1.716(19) . ?
C55 H55A 0.9700 . ?
C55 H55B 0.9700 . ?
C56 Cl3 1.638(19) . ?
C56 Cl4 1.70(2) . ?
C56 H56A 0.9700 . ?
C56 H56B 0.9700 . ?
